data_7021815
loop_
_publ_author_name
'Pike, Sebastian D.'
'Weller, Andrew S.'

_publ_section_title
;
 C-Cl activation of the weakly coordinating anion [B(3,5-Cl2C6H3)4](-) at
 a Rh(i) centre in solution and the solid-state.
;
_journal_issue 36
_journal_name_full 'Dalton transactions (Cambridge, England : 2003)'
_journal_page_first 12832
_journal_page_last 12835
_journal_paper_doi 10.1039/c3dt51617b
_journal_volume 42
_journal_year 2013
_chemical_compound_source 'Lab S10'
_chemical_formula_moiety 'C42 H52 B1 Cl8 P2 Rh1'
_chemical_formula_sum 'C42 H52 B Cl8 P2 Rh'
_chemical_formula_weight 1016.16
_chemical_melting_point ?
_chemical_name_systematic Rh(dibpe)h6-BArCl4
_space_group_IT_number 2
_symmetry_cell_setting triclinic
_symmetry_space_group_name_Hall '-P 1'
_symmetry_space_group_name_H-M 'P -1'
_atom_sites_solution_hydrogens difmap
_atom_sites_solution_primary other
_audit_creation_date 12-11-20
_audit_creation_method CRYSTALS_ver_14.40
_cell_angle_alpha 101.9704(18)
_cell_angle_beta 102.9988(19)
_cell_angle_gamma 106.980(2)
_cell_formula_units_Z 2
_cell_length_a 12.6148(3)
_cell_length_b 12.7474(3)
_cell_length_c 16.1361(3)
_cell_measurement_reflns_used 17407
_cell_measurement_temperature 150
_cell_measurement_theta_max 76
_cell_measurement_theta_min 4
_cell_volume 2311.91(10)
_computing_cell_refinement 'CrysAlis, (Oxford Diffraction, 2002)'
_computing_data_collection 'SuperNova, (Oxford Diffraction, 2010)'
_computing_data_reduction 'CrysAlis, (Oxford Diffraction, 2002)'
_computing_molecular_graphics 'CAMERON (Watkin et al., 1996)'
_computing_publication_material 'CRYSTALS (Betteridge et al., 2003)'
_computing_structure_refinement 'CRYSTALS (Betteridge et al., 2003)'
_computing_structure_solution 'Superflip (Palatinus & Chapuis, 2007)'
_diffrn_ambient_temperature 150(2)
_diffrn_measured_fraction_theta_full 0.996
_diffrn_measured_fraction_theta_max 0.985
_diffrn_measurement_device Area
_diffrn_measurement_device_type 'Oxford Diffraction SuperNova'
_diffrn_measurement_method \w
_diffrn_radiation_monochromator graphite
_diffrn_radiation_type 'Cu K\a'
_diffrn_radiation_wavelength 1.54180
_diffrn_reflns_av_R_equivalents 0.027
_diffrn_reflns_limit_h_max 15
_diffrn_reflns_limit_h_min -15
_diffrn_reflns_limit_k_max 15
_diffrn_reflns_limit_k_min -14
_diffrn_reflns_limit_l_max 20
_diffrn_reflns_limit_l_min -19
_diffrn_reflns_number 23606
_diffrn_reflns_theta_full 74.019
_diffrn_reflns_theta_max 76.309
_diffrn_reflns_theta_min 3.792
_exptl_absorpt_coefficient_mu 8.117
_exptl_absorpt_correction_T_max 0.20
_exptl_absorpt_correction_T_min 0.04
_exptl_absorpt_correction_type multi-scan
_exptl_absorpt_process_details 'CrysAlis, (Oxford Diffraction, 2002)'
_exptl_crystal_colour 'yellow orange'
_exptl_crystal_density_diffrn 1.460
_exptl_crystal_density_meas ?
_exptl_crystal_density_method 'not measured'
_exptl_crystal_description block
_exptl_crystal_F_000 1040
_exptl_crystal_size_max 0.400
_exptl_crystal_size_mid 0.200
_exptl_crystal_size_min 0.200
_refine_diff_density_max 2.06
_refine_diff_density_min -0.80
_refine_ls_extinction_method None
_refine_ls_goodness_of_fit_ref 1.0037
_refine_ls_hydrogen_treatment constr
_refine_ls_matrix_type full
_refine_ls_number_parameters 523
_refine_ls_number_reflns 9509
_refine_ls_number_restraints 108
_refine_ls_R_factor_all 0.0395
_refine_ls_R_factor_gt 0.0386
_refine_ls_shift/su_max 0.0013928
_refine_ls_shift/su_mean 0.0000368
_refine_ls_structure_factor_coef Fsqd
_refine_ls_weighting_details
;
 Method= Modified Sheldrick 
 w=1/[\s^2^(F^2^) + ( 0.08P)^2^ + 1.51P] 
 ,where P=(max(Fo^2^,0) + 2Fc^2^)/3 
;
_refine_ls_weighting_scheme calc
_refine_ls_wR_factor_all 0.1050
_refine_ls_wR_factor_gt 0.1039
_refine_ls_wR_factor_ref 0.1050
_reflns_limit_h_max 15
_reflns_limit_h_min -15
_reflns_limit_k_max 15
_reflns_limit_k_min -15
_reflns_limit_l_max 20
_reflns_limit_l_min 0
_reflns_number_gt 9178
_reflns_number_total 9547
_reflns_threshold_expression I>2.0\s(I)
_oxford_diffrn_Wilson_B_factor 2.30
_oxford_diffrn_Wilson_scale 0.08
_oxford_refine_ls_r_factor_ref 0.0395
_oxford_refine_ls_scale 3.64(4)
_oxford_reflns_number_all 9509
_oxford_reflns_threshold_expression_ref I>-3.0\s(I)
_oxford_structure_analysis_title 045SDP12
_cod_data_source_file c3dt51617b.txt
_cod_data_source_block compound2
_cod_depositor_comments
;
The following automatic conversions were performed:

'_chemical_melting_point' value 'not measured' was changed to '?' -
the value is undefined or not given.

'_atom_sites_solution_primary'
value 'Other' changed to 'other' according to
/home/saulius/struct/CIF-dictionaries/cif_core.dic dictionary named
'cif_core.dic' version 2.4.2 from 2011-04-26.

Automatic conversion script
Id: cif_fix_values 1891 2012-01-12 08:04:46Z andrius 

The following automatic conversions were performed:

'_exptl_crystal_density_meas' value 'not measured' was changed to '?'
- the value is perceived as not measured.

Automatic conversion script
Id: cif_fix_values 3008 2015-01-20 13:52:24Z robertas 
;
_cod_original_sg_symbol_H-M 'P -1 '
_cod_original_formula_sum 'C42 H52 B1 Cl8 P2 Rh1'
_cod_database_code 7021815

loop_
_symmetry_equiv_pos_as_xyz
x,y,z
-x,-y,-z

loop_
_atom_site_label
_atom_site_type_symbol
_atom_site_fract_x
_atom_site_fract_y
_atom_site_fract_z
_atom_site_U_iso_or_equiv
_atom_site_occupancy
_atom_site_adp_type
_atom_site_refinement_flags_posn
_atom_site_disorder_assembly
_atom_site_disorder_group
Cl1 Cl 0.89274(5) 0.32732(5) 0.47923(4) 0.0331 1.0000 Uani . . .
Cl2 Cl 1.13754(5) 0.41068(6) 0.24950(4) 0.0385 1.0000 Uani . . .
Cl3 Cl 0.96503(7) 1.06652(6) 0.40122(5) 0.0478 1.0000 Uani . . .
Cl4 Cl 1.28344(6) 0.86741(7) 0.37215(5) 0.0481 1.0000 Uani . . .
Cl5 Cl 0.39946(5) 0.61826(6) 0.27266(4) 0.0406 1.0000 Uani . . .
Cl6 Cl 0.72821(6) 0.71004(8) 0.58203(4) 0.0497 1.0000 Uani . . .
Cl7 Cl 0.81225(7) 0.67774(8) -0.04320(5) 0.0561 1.0000 Uani . . .
Cl8 Cl 0.49803(6) 0.31001(6) -0.01422(4) 0.0462 1.0000 Uani . . .
C1 C 0.5328(2) 0.1959(2) 0.20742(18) 0.0365 1.0000 Uani . . .
C2 C 0.5349(2) 0.2997(2) 0.27554(19) 0.0382 1.0000 Uani . . .
C3 C 0.4212(3) 0.3212(3) 0.2448(3) 0.0517 1.0000 Uani . . .
C4 C 0.5549(3) 0.2876(3) 0.3691(2) 0.0462 1.0000 Uani . . .
C5 C 0.6781(2) 0.0804(2) 0.29668(17) 0.0349 1.0000 Uani . . .
C6 C 0.5694(3) -0.0057(2) 0.30482(19) 0.0407 1.0000 Uani . . .
C7 C 0.6063(3) -0.0501(3) 0.3831(2) 0.0491 1.0000 Uani . . .
C8 C 0.5012(4) -0.1045(3) 0.2209(2) 0.0667 1.0000 Uani . . .
C9 C 0.6282(3) 0.0576(2) 0.10669(17) 0.0407 1.0000 Uani . . .
C10 C 0.6767(2) 0.1168(2) 0.04289(16) 0.0372 1.0000 Uani . . .
C11 C 0.8580(2) 0.3186(2) 0.03452(16) 0.0328 1.0000 Uani . . .
C12 C 0.8117(3) 0.2753(3) -0.06803(17) 0.0396 1.0000 Uani . . .
C13 C 0.8611(3) 0.3738(3) -0.1046(2) 0.0457 1.0000 Uani . . .
C14 C 0.8389(3) 0.1724(3) -0.11076(19) 0.0487 1.0000 Uani . . .
C19 C 0.87721(19) 0.51084(19) 0.30166(14) 0.0253 1.0000 Uani . . .
C20 C 0.85261(19) 0.4518(2) 0.36448(15) 0.0271 1.0000 Uani . . .
C21 C 0.9173(2) 0.3842(2) 0.39312(14) 0.0281 1.0000 Uani . . .
C22 C 1.0083(2) 0.3709(2) 0.36105(16) 0.0301 1.0000 Uani . . .
C23 C 1.0250(2) 0.4196(2) 0.29227(16) 0.0298 1.0000 Uani . . .
C24 C 0.95924(19) 0.48460(19) 0.26125(15) 0.0267 1.0000 Uani . . .
C25 C 0.7291(2) 0.6240(2) 0.32743(15) 0.0270 1.0000 Uani . . .
C26 C 0.6159(2) 0.6144(2) 0.28338(16) 0.0296 1.0000 Uani . . .
C27 C 0.5398(2) 0.6317(2) 0.33054(17) 0.0320 1.0000 Uani . . .
C28 C 0.5706(2) 0.6597(2) 0.42200(18) 0.0347 1.0000 Uani . . .
C29 C 0.6837(2) 0.6718(2) 0.46584(16) 0.0338 1.0000 Uani . . .
C30 C 0.7618(2) 0.6552(2) 0.42089(16) 0.0301 1.0000 Uani . . .
C31 C 0.9353(2) 0.7356(2) 0.31538(15) 0.0283 1.0000 Uani . . .
C32 C 0.9116(2) 0.8374(2) 0.33766(17) 0.0335 1.0000 Uani . . .
C33 C 1.0002(2) 0.9437(2) 0.37149(18) 0.0359 1.0000 Uani . . .
C34 C 1.1160(2) 0.9570(2) 0.38363(17) 0.0374 1.0000 Uani . . .
C35 C 1.1391(2) 0.8573(2) 0.36033(17) 0.0348 1.0000 Uani . . .
C36 C 1.0529(2) 0.7497(2) 0.32773(15) 0.0311 1.0000 Uani . . .
C37 C 0.7696(2) 0.5725(2) 0.16902(15) 0.0284 1.0000 Uani . . .
C38 C 0.8112(2) 0.6362(2) 0.11500(16) 0.0330 1.0000 Uani . . .
C39 C 0.7569(2) 0.5982(3) 0.02302(17) 0.0386 1.0000 Uani . . .
C40 C 0.6610(2) 0.4993(3) -0.01839(17) 0.0392 1.0000 Uani . . .
C41 C 0.6203(2) 0.4368(2) 0.03535(17) 0.0348 1.0000 Uani . . .
C42 C 0.6732(2) 0.4703(2) 0.12645(16) 0.0317 1.0000 Uani . . .
P1 P 0.66727(5) 0.16310(5) 0.21650(4) 0.0299 1.0000 Uani . . .
P2 P 0.82377(5) 0.22038(5) 0.10226(4) 0.0289 1.0000 Uani . . .
Rh1 Rh 0.833490(13) 0.307758(13) 0.240285(10) 0.0248 1.0000 Uani . . .
B1 B 0.8262(2) 0.6100(2) 0.27731(16) 0.0259 1.0000 Uani . . .
C15 C 0.9305(7) 0.1487(6) 0.0954(7) 0.0287 0.6148 Uani D 1 1
C115 C 0.9220(14) 0.1406(11) 0.0973(12) 0.0474 0.3852 Uani D 1 2
C16 C 0.9373(5) 0.0665(5) 0.1509(4) 0.0458 0.6148 Uani D 1 1
C116 C 0.9653(9) 0.0875(8) 0.1679(6) 0.0467 0.3852 Uani D 1 2
C18 C 0.8650(6) -0.0574(5) 0.0938(6) 0.0732 0.6148 Uani D 1 1
C118 C 0.8792(8) -0.0330(9) 0.1511(8) 0.0608 0.3852 Uani D 1 2
C17 C 1.0639(7) 0.0781(9) 0.1898(5) 0.0630 0.6148 Uani D 1 1
C117 C 1.0852(9) 0.0826(14) 0.1679(9) 0.0593 0.3852 Uani D 1 2
H11 H 0.5133 0.2102 0.1504 0.0439 1.0000 Uiso R . .
H12 H 0.4737 0.1283 0.2063 0.0432 1.0000 Uiso R . .
H21 H 0.5992 0.3665 0.2778 0.0454 1.0000 Uiso R . .
H31 H 0.4198 0.3862 0.2871 0.0776 1.0000 Uiso R . .
H32 H 0.4119 0.3356 0.1886 0.0771 1.0000 Uiso R . .
H33 H 0.3561 0.2541 0.2381 0.0772 1.0000 Uiso R . .
H41 H 0.5595 0.3573 0.4100 0.0696 1.0000 Uiso R . .
H42 H 0.6261 0.2713 0.3890 0.0700 1.0000 Uiso R . .
H43 H 0.4893 0.2248 0.3706 0.0698 1.0000 Uiso R . .
H52 H 0.7320 0.0406 0.2866 0.0422 1.0000 Uiso R . .
H51 H 0.7139 0.1386 0.3539 0.0418 1.0000 Uiso R . .
H61 H 0.5159 0.0343 0.3175 0.0487 1.0000 Uiso R . .
H72 H 0.5390 -0.1018 0.3891 0.0749 1.0000 Uiso R . .
H71 H 0.6589 -0.0892 0.3713 0.0751 1.0000 Uiso R . .
H73 H 0.6440 0.0137 0.4363 0.0748 1.0000 Uiso R . .
H81 H 0.4379 -0.1581 0.2320 0.1039 1.0000 Uiso R . .
H82 H 0.5536 -0.1436 0.2057 0.1034 1.0000 Uiso R . .
H83 H 0.4704 -0.0773 0.1720 0.1040 1.0000 Uiso R . .
H91 H 0.6609 -0.0011 0.1153 0.0493 1.0000 Uiso R . .
H92 H 0.5449 0.0222 0.0851 0.0485 1.0000 Uiso R . .
H102 H 0.6770 0.0604 -0.0070 0.0441 1.0000 Uiso R . .
H101 H 0.6278 0.1587 0.0215 0.0447 1.0000 Uiso R . .
H111 H 0.9430 0.3513 0.0521 0.0397 1.0000 Uiso R . .
H112 H 0.8260 0.3776 0.0524 0.0398 1.0000 Uiso R . .
H121 H 0.7258 0.2540 -0.0865 0.0482 1.0000 Uiso R . .
H131 H 0.8275 0.3493 -0.1689 0.0686 1.0000 Uiso R . .
H132 H 0.9437 0.3904 -0.0878 0.0683 1.0000 Uiso R . .
H133 H 0.8441 0.4405 -0.0783 0.0688 1.0000 Uiso R . .
H141 H 0.8133 0.1566 -0.1752 0.0752 1.0000 Uiso R . .
H142 H 0.9235 0.1886 -0.0894 0.0747 1.0000 Uiso R . .
H143 H 0.7968 0.1061 -0.0953 0.0745 1.0000 Uiso R . .
H201 H 0.7901 0.4575 0.3889 0.0332 1.0000 Uiso R . .
H221 H 1.0538 0.3268 0.3817 0.0356 1.0000 Uiso R . .
H241 H 0.9707 0.5130 0.2120 0.0323 1.0000 Uiso R . .
H261 H 0.5907 0.5983 0.2211 0.0361 1.0000 Uiso R . .
H281 H 0.5182 0.6695 0.4527 0.0418 1.0000 Uiso R . .
H301 H 0.8373 0.6643 0.4529 0.0368 1.0000 Uiso R . .
H321 H 0.8334 0.8326 0.3300 0.0400 1.0000 Uiso R . .
H341 H 1.1761 1.0300 0.4062 0.0455 1.0000 Uiso R . .
H361 H 1.0742 0.6849 0.3150 0.0377 1.0000 Uiso R . .
H381 H 0.8770 0.7039 0.1389 0.0394 1.0000 Uiso R . .
H401 H 0.6251 0.4764 -0.0806 0.0473 1.0000 Uiso R . .
H421 H 0.6433 0.4238 0.1593 0.0381 1.0000 Uiso R . .
H151 H 1.0065 0.2114 0.1193 0.0484 0.6148 Uiso R 1 1
H152 H 0.9188 0.1111 0.0335 0.0481 0.6148 Uiso R 1 1
H1151 H 0.9916 0.1930 0.0907 0.0363 0.3852 Uiso R 1 2
H1152 H 0.8827 0.0768 0.0429 0.0362 0.3852 Uiso R 1 2
H161 H 0.9063 0.0835 0.2000 0.0578 0.6148 Uiso R 1 1
H1161 H 0.9664 0.1336 0.2252 0.0521 0.3852 Uiso R 1 2
H181 H 0.8573 -0.1069 0.1321 0.1050 0.6148 Uiso R 1 1
H183 H 0.9047 -0.0813 0.0530 0.1051 0.6148 Uiso R 1 1
H182 H 0.7879 -0.0623 0.0608 0.1047 0.6148 Uiso R 1 1
H1181 H 0.8382 -0.0325 0.1941 0.0852 0.3852 Uiso R 1 2
H1182 H 0.9226 -0.0831 0.1573 0.0851 0.3852 Uiso R 1 2
H1183 H 0.8231 -0.0598 0.0923 0.0853 0.3852 Uiso R 1 2
H171 H 1.0634 0.0172 0.2175 0.0959 0.6148 Uiso R 1 1
H172 H 1.0962 0.0702 0.1411 0.0959 0.6148 Uiso R 1 1
H173 H 1.1071 0.1522 0.2329 0.0961 0.6148 Uiso R 1 1
H1171 H 1.1127 0.0555 0.2177 0.0750 0.3852 Uiso R 1 2
H1172 H 1.1375 0.1579 0.1759 0.0749 0.3852 Uiso R 1 2
H1173 H 1.0821 0.0321 0.1137 0.0750 0.3852 Uiso R 1 2

loop_
_atom_site_aniso_label
_atom_site_aniso_U_11
_atom_site_aniso_U_22
_atom_site_aniso_U_33
_atom_site_aniso_U_23
_atom_site_aniso_U_13
_atom_site_aniso_U_12
Cl1 0.0372(3) 0.0355(3) 0.0218(2) 0.0093(2) 0.0056(2) 0.0079(2)
Cl2 0.0300(3) 0.0466(3) 0.0442(3) 0.0139(3) 0.0180(2) 0.0156(2)
Cl3 0.0485(4) 0.0330(3) 0.0571(4) 0.0085(3) 0.0113(3) 0.0143(3)
Cl4 0.0269(3) 0.0554(4) 0.0477(4) 0.0017(3) 0.0082(3) 0.0058(3)
Cl5 0.0255(3) 0.0522(4) 0.0408(3) 0.0101(3) 0.0063(2) 0.0144(2)
Cl6 0.0459(4) 0.0848(5) 0.0249(3) 0.0117(3) 0.0137(3) 0.0333(4)
Cl7 0.0583(4) 0.0822(5) 0.0341(3) 0.0308(4) 0.0182(3) 0.0212(4)
Cl8 0.0396(3) 0.0473(4) 0.0345(3) -0.0029(3) -0.0035(3) 0.0126(3)
C1 0.0239(11) 0.0439(14) 0.0353(13) 0.0122(11) 0.0055(9) 0.0053(10)
C2 0.0311(12) 0.0432(14) 0.0416(14) 0.0148(11) 0.0143(10) 0.0112(10)
C3 0.0377(15) 0.0621(19) 0.063(2) 0.0249(16) 0.0180(14) 0.0214(14)
C4 0.0467(16) 0.0543(17) 0.0418(15) 0.0130(13) 0.0208(13) 0.0194(13)
C5 0.0344(12) 0.0358(12) 0.0273(11) 0.0067(9) 0.0060(9) 0.0066(10)
C6 0.0392(14) 0.0378(13) 0.0363(13) 0.0103(11) 0.0083(11) 0.0039(11)
C7 0.0546(18) 0.0460(16) 0.0392(15) 0.0175(12) 0.0118(13) 0.0057(13)
C8 0.073(2) 0.0522(19) 0.0405(17) 0.0127(14) 0.0044(16) -0.0167(17)
C9 0.0409(14) 0.0382(13) 0.0273(12) -0.0004(10) 0.0072(10) 0.0011(11)
C10 0.0341(12) 0.0415(13) 0.0231(11) 0.0004(10) 0.0042(9) 0.0051(10)
C11 0.0368(12) 0.0378(12) 0.0238(11) 0.0082(9) 0.0092(9) 0.0141(10)
C12 0.0415(14) 0.0478(15) 0.0270(12) 0.0089(11) 0.0096(10) 0.0142(12)
C13 0.0538(17) 0.0552(17) 0.0338(13) 0.0179(12) 0.0178(12) 0.0209(14)
C14 0.065(2) 0.0515(17) 0.0301(13) 0.0069(12) 0.0157(13) 0.0236(15)
C19 0.0219(10) 0.0276(10) 0.0195(9) 0.0020(8) 0.0031(8) 0.0048(8)
C20 0.0237(10) 0.0289(10) 0.0222(10) 0.0031(8) 0.0044(8) 0.0053(8)
C21 0.0275(11) 0.0305(11) 0.0197(10) 0.0054(8) 0.0034(8) 0.0051(9)
C22 0.0239(10) 0.0334(11) 0.0273(11) 0.0053(9) 0.0029(8) 0.0084(9)
C23 0.0249(10) 0.0324(11) 0.0289(11) 0.0045(9) 0.0087(9) 0.0084(9)
C24 0.0254(10) 0.0278(10) 0.0224(10) 0.0053(8) 0.0069(8) 0.0051(8)
C25 0.0258(10) 0.0286(10) 0.0250(10) 0.0063(8) 0.0077(8) 0.0084(8)
C26 0.0271(11) 0.0332(11) 0.0249(10) 0.0059(9) 0.0061(9) 0.0085(9)
C27 0.0255(11) 0.0345(12) 0.0339(12) 0.0083(9) 0.0076(9) 0.0103(9)
C28 0.0310(12) 0.0431(13) 0.0330(12) 0.0104(10) 0.0143(10) 0.0146(10)
C29 0.0362(12) 0.0435(13) 0.0237(11) 0.0086(10) 0.0109(9) 0.0166(10)
C30 0.0276(11) 0.0364(12) 0.0252(11) 0.0072(9) 0.0067(9) 0.0120(9)
C31 0.0306(11) 0.0316(11) 0.0204(10) 0.0075(8) 0.0072(8) 0.0083(9)
C32 0.0313(12) 0.0362(12) 0.0329(12) 0.0115(10) 0.0084(9) 0.0118(10)
C33 0.0403(13) 0.0324(12) 0.0328(12) 0.0089(10) 0.0094(10) 0.0114(10)
C34 0.0368(13) 0.0351(12) 0.0303(12) 0.0069(10) 0.0060(10) 0.0036(10)
C35 0.0277(11) 0.0431(13) 0.0273(11) 0.0067(10) 0.0067(9) 0.0074(10)
C36 0.0303(11) 0.0348(12) 0.0240(10) 0.0058(9) 0.0067(9) 0.0088(9)
C37 0.0286(11) 0.0378(12) 0.0212(10) 0.0075(9) 0.0080(8) 0.0155(9)
C38 0.0303(11) 0.0435(13) 0.0264(11) 0.0109(10) 0.0086(9) 0.0146(10)
C39 0.0393(13) 0.0586(16) 0.0278(12) 0.0189(11) 0.0143(10) 0.0240(12)
C40 0.0390(13) 0.0586(16) 0.0228(11) 0.0082(11) 0.0073(10) 0.0258(13)
C41 0.0311(12) 0.0431(13) 0.0262(11) 0.0017(10) 0.0033(9) 0.0173(10)
C42 0.0306(11) 0.0386(12) 0.0245(11) 0.0060(9) 0.0071(9) 0.0135(10)
P1 0.0260(3) 0.0323(3) 0.0230(3) 0.0042(2) 0.0046(2) 0.0033(2)
P2 0.0285(3) 0.0335(3) 0.0212(3) 0.0042(2) 0.0059(2) 0.0101(2)
Rh1 0.02270(10) 0.02839(10) 0.01915(10) 0.00387(7) 0.00481(6) 0.00636(7)
B1 0.0241(11) 0.0316(12) 0.0203(11) 0.0065(9) 0.0066(9) 0.0084(9)
C15 0.033(3) 0.038(4) 0.030(4) 0.019(3) 0.018(3) 0.021(3)
C115 0.057(9) 0.047(7) 0.028(7) -0.002(5) 0.010(6) 0.015(6)
C16 0.070(4) 0.054(3) 0.038(3) 0.024(3) 0.028(3) 0.042(3)
C116 0.064(5) 0.044(4) 0.034(4) 0.007(3) 0.010(4) 0.030(4)
C18 0.092(5) 0.046(3) 0.096(5) 0.022(3) 0.046(4) 0.032(3)
C118 0.068(6) 0.056(5) 0.066(6) 0.034(5) 0.016(5) 0.026(4)
C17 0.088(5) 0.085(5) 0.038(3) 0.022(3) 0.020(3) 0.060(4)
C117 0.067(6) 0.070(6) 0.054(7) 0.023(5) 0.015(5) 0.041(5)

loop_
_atom_type_symbol
_atom_type_scat_dispersion_real
_atom_type_scat_dispersion_imag
_atom_type_scat_Cromer_Mann_a1
_atom_type_scat_Cromer_Mann_b1
_atom_type_scat_Cromer_Mann_a2
_atom_type_scat_Cromer_Mann_b2
_atom_type_scat_Cromer_Mann_a3
_atom_type_scat_Cromer_Mann_b3
_atom_type_scat_Cromer_Mann_a4
_atom_type_scat_Cromer_Mann_b4
_atom_type_scat_Cromer_Mann_c
_atom_type_scat_source
Rh 0.0927 3.6045 19.2957 0.7515 14.3501 8.2176 4.7343 25.8749 1.2892 98.6062 5.3280 'International Tables Vol C 4.2.6.8 and 6.1.1.4'
P 0.2955 0.4335 6.4345 1.9067 4.1791 27.1570 1.7800 0.5260 1.4908 68.1645 1.1149 'International Tables Vol C 4.2.6.8 and 6.1.1.4'
C 0.0181 0.0091 2.3100 20.8439 1.0200 10.2075 1.5886 0.5687 0.8650 51.6512 0.2156 'International Tables Vol C 4.2.6.8 and 6.1.1.4'
Cl 0.3639 0.7018 11.4604 0.0104 7.1964 1.1662 6.2556 18.5194 1.6455 47.7784 -9.5574 'International Tables Vol C 4.2.6.8 and 6.1.1.4'
B 0.0090 0.0039 2.0545 23.2185 1.3326 1.0210 1.0979 60.3498 0.7068 0.1403 -0.1932 'International Tables Vol C 4.2.6.8 and 6.1.1.4'
H 0.0000 0.0000 0.4930 10.5109 0.3229 26.1257 0.1402 3.1424 0.0408 57.7998 0.0030 'International Tables Vol C 4.2.6.8 and 6.1.1.4'

loop_
_geom_angle_atom_site_label_1
_geom_angle_atom_site_label_2
_geom_angle_atom_site_label_3
_geom_angle
_geom_angle_publ_flag
C2 C1 P1 119.06(18) yes
C2 C1 H11 105.9 no
P1 C1 H11 105.4 no
C2 C1 H12 110.1 no
P1 C1 H12 107.0 no
H11 C1 H12 108.9 no
C1 C2 C3 109.1(2) yes
C1 C2 C4 113.2(2) yes
C3 C2 C4 110.7(2) yes
C1 C2 H21 108.1 no
C3 C2 H21 108.4 no
C4 C2 H21 107.2 no
C2 C3 H31 110.9 no
C2 C3 H32 110.9 no
H31 C3 H32 108.5 no
C2 C3 H33 109.7 no
H31 C3 H33 109.4 no
H32 C3 H33 107.5 no
C2 C4 H41 109.8 no
C2 C4 H42 111.7 no
H41 C4 H42 109.6 no
C2 C4 H43 109.8 no
H41 C4 H43 107.7 no
H42 C4 H43 108.3 no
C6 C5 P1 121.63(19) yes
C6 C5 H52 108.3 no
P1 C5 H52 107.9 no
C6 C5 H51 106.0 no
P1 C5 H51 103.9 no
H52 C5 H51 108.4 no
C5 C6 C7 108.7(2) yes
C5 C6 C8 113.7(3) yes
C7 C6 C8 110.6(3) yes
C5 C6 H61 109.0 no
C7 C6 H61 108.0 no
C8 C6 H61 106.6 no
C6 C7 H72 108.8 no
C6 C7 H71 108.6 no
H72 C7 H71 110.0 no
C6 C7 H73 109.0 no
H72 C7 H73 109.7 no
H71 C7 H73 110.6 no
C6 C8 H81 109.4 no
C6 C8 H82 108.0 no
H81 C8 H82 108.6 no
C6 C8 H83 111.1 no
H81 C8 H83 109.6 no
H82 C8 H83 110.1 no
C10 C9 P1 110.15(19) yes
C10 C9 H91 110.3 no
P1 C9 H91 107.9 no
C10 C9 H92 111.9 no
P1 C9 H92 107.8 no
H91 C9 H92 108.5 no
C9 C10 P2 109.42(17) yes
C9 C10 H102 109.8 no
P2 C10 H102 110.9 no
C9 C10 H101 109.2 no
P2 C10 H101 108.1 no
H102 C10 H101 109.3 no
C12 C11 P2 121.05(19) yes
C12 C11 H111 108.1 no
P2 C11 H111 105.6 no
C12 C11 H112 106.0 no
P2 C11 H112 105.3 no
H111 C11 H112 110.7 no
C11 C12 C13 108.6(2) yes
C11 C12 C14 115.4(2) yes
C13 C12 C14 108.9(2) yes
C11 C12 H121 108.4 no
C13 C12 H121 107.3 no
C14 C12 H121 107.9 no
C12 C13 H131 109.3 no
C12 C13 H132 105.4 no
H131 C13 H132 111.1 no
C12 C13 H133 110.3 no
H131 C13 H133 110.2 no
H132 C13 H133 110.4 no
C12 C14 H141 109.1 no
C12 C14 H142 109.8 no
H141 C14 H142 110.1 no
C12 C14 H143 109.0 no
H141 C14 H143 108.9 no
H142 C14 H143 110.0 no
C20 C19 C24 114.8(2) yes
C20 C19 Rh1 69.42(13) yes
C24 C19 Rh1 65.97(12) yes
C20 C19 B1 126.2(2) yes
C24 C19 B1 118.89(19) yes
Rh1 C19 B1 137.67(14) yes
C19 C20 C21 121.8(2) yes
C19 C20 Rh1 75.90(13) yes
C21 C20 Rh1 71.62(13) yes
C19 C20 H201 119.4 no
C21 C20 H201 118.8 no
Rh1 C20 H201 125.1 no
Cl1 C21 C20 119.05(18) yes
Cl1 C21 C22 118.11(18) yes
C20 C21 C22 122.5(2) yes
Cl1 C21 Rh1 130.76(12) yes
C20 C21 Rh1 72.72(13) yes
C22 C21 Rh1 75.29(13) yes
C21 C22 C23 115.7(2) yes
C21 C22 Rh1 70.13(13) yes
C23 C22 Rh1 68.00(13) yes
C21 C22 H221 122.6 no
C23 C22 H221 121.6 no
Rh1 C22 H221 128.7 no
Cl2 C23 C22 119.34(19) yes
Cl2 C23 C24 118.10(18) yes
C22 C23 C24 122.3(2) yes
Cl2 C23 Rh1 129.60(13) yes
C22 C23 Rh1 76.97(14) yes
C24 C23 Rh1 70.99(13) yes
C19 C24 C23 122.0(2) yes
C19 C24 Rh1 78.78(13) yes
C23 C24 Rh1 72.43(13) yes
C19 C24 H241 118.5 no
C23 C24 H241 119.6 no
Rh1 C24 H241 121.6 no
C26 C25 C30 116.5(2) yes
C26 C25 B1 124.2(2) yes
C30 C25 B1 119.1(2) yes
C25 C26 C27 121.0(2) yes
C25 C26 H261 120.3 no
C27 C26 H261 118.7 no
Cl5 C27 C26 119.30(19) yes
Cl5 C27 C28 118.03(19) yes
C26 C27 C28 122.7(2) yes
C27 C28 C29 116.4(2) yes
C27 C28 H281 121.7 no
C29 C28 H281 121.9 no
Cl6 C29 C28 118.29(19) yes
Cl6 C29 C30 119.22(19) yes
C28 C29 C30 122.5(2) yes
C25 C30 C29 120.9(2) yes
C25 C30 H301 119.3 no
C29 C30 H301 119.8 no
C32 C31 C36 115.8(2) yes
C32 C31 B1 119.4(2) yes
C36 C31 B1 124.8(2) yes
C31 C32 C33 121.3(2) yes
C31 C32 H321 119.0 no
C33 C32 H321 119.7 no
Cl3 C33 C32 118.9(2) yes
Cl3 C33 C34 118.4(2) yes
C32 C33 C34 122.7(2) yes
C33 C34 C35 116.1(2) yes
C33 C34 H341 122.3 no
C35 C34 H341 121.7 no
Cl4 C35 C34 118.7(2) yes
Cl4 C35 C36 118.5(2) yes
C34 C35 C36 122.8(2) yes
C31 C36 C35 121.5(2) yes
C31 C36 H361 119.6 no
C35 C36 H361 118.9 no
C38 C37 C42 116.9(2) yes
C38 C37 B1 124.0(2) yes
C42 C37 B1 119.2(2) yes
C37 C38 C39 120.2(3) yes
C37 C38 H381 121.2 no
C39 C38 H381 118.6 no
Cl7 C39 C38 119.3(2) yes
Cl7 C39 C40 117.8(2) yes
C38 C39 C40 122.9(3) yes
C39 C40 C41 116.7(2) yes
C39 C40 H401 121.1 no
C41 C40 H401 122.2 no
Cl8 C41 C40 118.4(2) yes
Cl8 C41 C42 119.4(2) yes
C40 C41 C42 122.1(3) yes
C37 C42 C41 121.2(2) yes
C37 C42 H421 120.2 no
C41 C42 H421 118.6 no
C9 P1 C1 101.02(13) yes
C9 P1 C5 104.81(13) yes
C1 P1 C5 107.98(12) yes
C9 P1 Rh1 110.34(9) yes
C1 P1 Rh1 118.07(9) yes
C5 P1 Rh1 113.19(8) yes
C11 P2 C10 106.77(12) yes
C11 P2 Rh1 114.10(8) yes
C10 P2 Rh1 109.97(9) yes
C11 P2 C15 101.1(3) yes
C10 P2 C15 109.6(3) yes
Rh1 P2 C15 114.8(3) yes
C11 P2 C10 106.77(12) yes
C11 P2 Rh1 114.10(8) yes
C10 P2 Rh1 109.97(9) yes
C11 P2 C115 105.0(5) yes
C10 P2 C115 106.4(5) yes
Rh1 P2 C115 114.0(6) yes
C21 Rh1 C20 35.66(8) yes
C21 Rh1 C23 62.31(8) yes
C20 Rh1 C23 74.23(8) yes
C21 Rh1 C24 74.69(8) yes
C20 Rh1 C24 62.91(8) yes
C23 Rh1 C24 36.58(9) yes
C21 Rh1 C22 34.59(8) yes
C20 Rh1 C22 63.30(8) yes
C23 Rh1 C22 35.02(9) yes
C24 Rh1 C22 64.42(8) yes
C21 Rh1 C19 63.22(8) yes
C20 Rh1 C19 34.68(8) yes
C23 Rh1 C19 63.93(8) yes
C24 Rh1 C19 35.25(8) yes
C22 Rh1 C19 75.02(8) yes
C21 Rh1 P1 106.97(6) yes
C20 Rh1 P1 106.98(6) yes
C23 Rh1 P1 160.65(7) yes
C24 Rh1 P1 160.99(6) yes
C22 Rh1 P1 127.52(6) yes
C21 Rh1 P2 155.50(6) yes
C20 Rh1 P2 160.38(6) yes
C23 Rh1 P2 99.43(6) yes
C24 Rh1 P2 100.77(6) yes
C22 Rh1 P2 121.48(6) yes
C19 Rh1 P1 127.87(6) yes
C19 Rh1 P2 125.80(6) yes
P1 Rh1 P2 85.23(2) yes
C31 B1 C19 108.46(18) yes
C31 B1 C25 106.51(18) yes
C19 B1 C25 111.42(18) yes
C31 B1 C37 111.91(19) yes
C19 B1 C37 107.57(18) yes
C25 B1 C37 111.00(18) yes
P2 C15 C16 117.3(6) yes
P2 C15 H151 104.7 no
C16 C15 H151 105.6 no
P2 C15 H152 109.5 no
C16 C15 H152 110.5 no
H151 C15 H152 108.9 no
P2 C115 C116 125.3(11) yes
P2 C115 H1151 105.4 no
C116 C115 H1151 106.0 no
P2 C115 H1152 105.2 no
C116 C115 H1152 105.1 no
H1151 C115 H1152 109.2 no
C15 C16 C18 110.24(7) yes
C15 C16 C17 110.24(7) yes
C18 C16 C17 109.96(7) yes
C15 C16 H161 110.5 no
C18 C16 H161 107.7 no
C17 C16 H161 108.1 no
C115 C116 C118 110.25(7) yes
C115 C116 C117 110.25(7) yes
C118 C116 C117 109.97(7) yes
C115 C116 H1161 107.4 no
C118 C116 H1161 106.3 no
C117 C116 H1161 112.6 no
C16 C18 H181 109.3 no
C16 C18 H183 108.7 no
H181 C18 H183 109.3 no
C16 C18 H182 110.2 no
H181 C18 H182 109.5 no
H183 C18 H182 109.9 no
C116 C118 H1181 109.7 no
C116 C118 H1182 108.1 no
H1181 C118 H1182 108.9 no
C116 C118 H1183 110.9 no
H1181 C118 H1183 108.6 no
H1182 C118 H1183 110.6 no
C16 C17 H171 107.5 no
C16 C17 H172 107.2 no
H171 C17 H172 111.4 no
C16 C17 H173 110.3 no
H171 C17 H173 110.6 no
H172 C17 H173 109.8 no
C116 C117 H1171 107.4 no
C116 C117 H1172 109.3 no
H1171 C117 H1172 109.5 no
C116 C117 H1173 112.0 no
H1171 C117 H1173 109.6 no
H1172 C117 H1173 109.0 no

loop_
_geom_bond_atom_site_label_1
_geom_bond_atom_site_label_2
_geom_bond_distance
_geom_bond_publ_flag
Cl1 C21 1.741(2) yes
Cl2 C23 1.734(2) yes
Cl3 C33 1.751(3) yes
Cl4 C35 1.751(3) yes
Cl5 C27 1.746(2) yes
Cl6 C29 1.748(2) yes
Cl7 C39 1.740(3) yes
Cl8 C41 1.755(3) yes
C1 C2 1.525(4) yes
C1 P1 1.844(3) yes
C1 H11 0.966 no
C1 H12 0.955 no
C2 C3 1.530(4) yes
C2 C4 1.522(4) yes
C2 H21 0.977 no
C3 H31 0.965 no
C3 H32 0.952 no
C3 H33 0.963 no
C4 H41 0.968 no
C4 H42 0.980 no
C4 H43 0.978 no
C5 C6 1.538(4) yes
C5 P1 1.836(3) yes
C5 H52 0.983 no
C5 H51 0.969 no
C6 C7 1.522(4) yes
C6 C8 1.515(4) yes
C6 H61 0.987 no
C7 H72 0.949 no
C7 H71 0.967 no
C7 H73 0.962 no
C8 H81 0.966 no
C8 H82 0.980 no
C8 H83 0.973 no
C9 C10 1.530(4) yes
C9 P1 1.850(3) yes
C9 H91 0.973 no
C9 H92 0.960 no
C10 P2 1.829(3) yes
C10 H102 0.963 no
C10 H101 0.980 no
C11 C12 1.543(3) yes
C11 P2 1.847(3) yes
C11 H111 0.978 no
C11 H112 0.976 no
C12 C13 1.526(4) yes
C12 C14 1.519(4) yes
C12 H121 0.993 no
C13 H131 0.971 no
C13 H132 0.962 no
C13 H133 0.973 no
C14 H141 0.975 no
C14 H142 0.988 no
C14 H143 0.972 no
C19 C20 1.418(3) yes
C19 C24 1.422(3) yes
C19 Rh1 2.417(2) yes
C19 B1 1.653(3) yes
C20 C21 1.425(3) yes
C20 Rh1 2.333(2) yes
C20 H201 0.972 no
C21 C22 1.400(3) yes
C21 Rh1 2.319(2) yes
C22 C23 1.405(3) yes
C22 Rh1 2.385(2) yes
C22 H221 0.969 no
C23 C24 1.419(3) yes
C23 Rh1 2.270(2) yes
C24 Rh1 2.251(2) yes
C24 H241 0.961 no
C25 C26 1.403(3) yes
C25 C30 1.406(3) yes
C25 B1 1.643(3) yes
C26 C27 1.389(3) yes
C26 H261 0.941 no
C27 C28 1.378(4) yes
C28 C29 1.390(4) yes
C28 H281 0.930 no
C29 C30 1.387(3) yes
C30 H301 0.936 no
C31 C32 1.410(4) yes
C31 C36 1.403(3) yes
C31 B1 1.661(3) yes
C32 C33 1.385(4) yes
C32 H321 0.947 no
C33 C34 1.383(4) yes
C34 C35 1.382(4) yes
C34 H341 0.947 no
C35 C36 1.383(4) yes
C36 H361 0.939 no
C37 C38 1.395(3) yes
C37 C42 1.406(4) yes
C37 B1 1.638(3) yes
C38 C39 1.399(4) yes
C38 H381 0.939 no
C39 C40 1.377(4) yes
C40 C41 1.378(4) yes
C40 H401 0.945 no
C41 C42 1.386(3) yes
C42 H421 0.929 no
P1 Rh1 2.2429(6) yes
P2 C15 1.845(8) yes
P2 Rh1 2.2325(6) yes
P2 C115 1.822(17) yes
C15 C16 1.522(5) yes
C15 H151 0.983 no
C15 H152 0.972 no
C115 C116 1.520(7) yes
C115 H1151 0.979 no
C115 H1152 0.974 no
C16 C18 1.534(6) yes
C16 C17 1.528(6) yes
C16 H161 0.973 no
C116 C118 1.528(6) yes
C116 C117 1.532(7) yes
C116 H1161 0.982 no
C18 H181 0.970 no
C18 H183 0.966 no
C18 H182 0.975 no
C118 H1181 0.955 no
C118 H1182 0.961 no
C118 H1183 0.969 no
C17 H171 0.972 no
C17 H172 0.964 no
C17 H173 0.965 no
C117 H1171 0.972 no
C117 H1172 0.956 no
C117 H1173 0.958 no

loop_
_geom_hbond_atom_site_label_D
_geom_hbond_atom_site_label_H
_geom_hbond_atom_site_label_A
_geom_hbond_angle_DHA
_geom_hbond_distance_DH
_geom_hbond_distance_HA
_geom_hbond_distance_DA
_geom_hbond_publ_flag
C36 H361 C24 131.11(8) 0.939 2.393 3.092(6) yes
